data_7719816
loop_
_publ_author_name
'Bakija, Marija'
'Peri&#x107;, Berislav'
'Rinkovec, Tamara'
'Sanders, Ernest'
'Kokan, Zoran'
'&#x160;tefani&#x107;, Zoran'
'Vianello, Robert'
'Kirin, Sre&#x107;ko I'

_publ_section_title
;
 Induction of helical chirality in tetrahedral transition metal complexes
 with non-bridging monodentate oxazolines.
;
_journal_issue 46
_journal_name_full 'Dalton transactions (Cambridge, England : 2003)'
_journal_page_first 17083
_journal_page_last 17101
_journal_paper_doi 10.1039/d5dt02399h
_journal_volume 54
_journal_year 2025
_chemical_absolute_configuration syn
_chemical_formula_moiety 'C20 H20 N2 O4'
_chemical_formula_sum 'C20 H20 N2 O4'
_chemical_formula_weight 352.38
_space_group_crystal_system monoclinic
_space_group_IT_number 4
_space_group_name_Hall 'P 2yb'
_space_group_name_H-M_alt 'P 1 21 1'
_atom_sites_solution_hydrogens mixed
_atom_sites_solution_primary direct
_atom_sites_solution_secondary difmap
_audit_creation_method SHELXL-2019/3
_audit_update_record
;
2025-09-18 deposited with the CCDC.	2025-11-05 downloaded from the CCDC.
;
_cell_angle_alpha 90
_cell_angle_beta 94.6030(10)
_cell_angle_gamma 90
_cell_formula_units_Z 2
_cell_length_a 5.54540(10)
_cell_length_b 5.04070(10)
_cell_length_c 32.1531(3)
_cell_measurement_reflns_used 8947
_cell_measurement_temperature 293(2)
_cell_measurement_theta_max 79.5990
_cell_measurement_theta_min 4.1120
_cell_volume 895.87(3)
_computing_cell_refinement 'CrysAlisPro 1.171.43.136a (Rigaku OD, 2024)'
_computing_data_collection 'CrysAlisPro 1.171.43.136a (Rigaku OD, 2024)'
_computing_data_reduction 'CrysAlisPro 1.171.43.136a (Rigaku OD, 2024)'
_computing_structure_refinement 'SHELXL-2019/2 (Sheldrick, 2019)'
_computing_structure_solution 'SHELXT 2014/5 (Sheldrick, 2014)'
_diffrn_ambient_temperature 293(2)
_diffrn_detector_area_resol_mean 10.0000
_diffrn_measured_fraction_theta_full 0.999
_diffrn_measured_fraction_theta_max 0.984
_diffrn_measurement_device_type 'XtaLAB Synergy, Dualflex, HyPix'
_diffrn_measurement_method '\w scans'
_diffrn_radiation_type CuK\a
_diffrn_radiation_wavelength 1.54184
_diffrn_reflns_av_R_equivalents 0.0215
_diffrn_reflns_av_unetI/netI 0.0180
_diffrn_reflns_Laue_measured_fraction_full 0.999
_diffrn_reflns_Laue_measured_fraction_max 0.984
_diffrn_reflns_limit_h_max 7
_diffrn_reflns_limit_h_min -6
_diffrn_reflns_limit_k_max 6
_diffrn_reflns_limit_k_min -5
_diffrn_reflns_limit_l_max 40
_diffrn_reflns_limit_l_min -40
_diffrn_reflns_number 11105
_diffrn_reflns_point_group_measured_fraction_full 0.888
_diffrn_reflns_point_group_measured_fraction_max 0.848
_diffrn_reflns_theta_full 67.684
_diffrn_reflns_theta_max 79.543
_diffrn_reflns_theta_min 4.138
_diffrn_source 'micro-focus sealed X-ray tube'
_exptl_absorpt_coefficient_mu 0.753
_exptl_absorpt_correction_T_max 1.00000
_exptl_absorpt_correction_T_min 0.93704
_exptl_absorpt_correction_type multi-scan
_exptl_absorpt_process_details
;
CrysAlisPro 1.171.43.136a (Rigaku Oxford Diffraction, 2024)
Empirical absorption correction using spherical harmonics,
implemented in SCALE3 ABSPACK scaling algorithm.
;
_exptl_crystal_colour colourless
_exptl_crystal_density_diffrn 1.306
_exptl_crystal_description rod
_exptl_crystal_F_000 372
_exptl_crystal_size_max 0.4
_exptl_crystal_size_mid 0.2
_exptl_crystal_size_min 0.1
_refine_diff_density_max 0.153
_refine_diff_density_min -0.231
_refine_diff_density_rms 0.057
_refine_ls_abs_structure_details
;
 Flack x determined using 1135 quotients [(I+)-(I-)]/[(I+)+(I-)]
 (Parsons, Flack and Wagner, Acta Cryst. B69 (2013) 249-259).
;
_refine_ls_abs_structure_Flack 0.08(7)
_refine_ls_extinction_method none
_refine_ls_goodness_of_fit_ref 1.081
_refine_ls_hydrogen_treatment mixed
_refine_ls_matrix_type full
_refine_ls_number_parameters 241
_refine_ls_number_reflns 3318
_refine_ls_number_restraints 1
_refine_ls_restrained_S_all 1.080
_refine_ls_R_factor_all 0.0370
_refine_ls_R_factor_gt 0.0365
_refine_ls_shift/su_max 0.000
_refine_ls_shift/su_mean 0.000
_refine_ls_structure_factor_coef Fsqd
_refine_ls_weighting_details 'w=1/[\s^2^(Fo^2^)+(0.0544P)^2^+0.0808P] where P=(Fo^2^+2Fc^2^)/3'
_refine_ls_weighting_scheme calc
_refine_ls_wR_factor_gt 0.0927
_refine_ls_wR_factor_ref 0.0933
_reflns_Friedel_coverage 0.544
_reflns_Friedel_fraction_full 0.746
_reflns_Friedel_fraction_max 0.676
_reflns_number_gt 3263
_reflns_number_total 3318
_reflns_threshold_expression 'I > 2\s(I)'
_cod_data_source_file d5dt02399h4.cif
_cod_data_source_block 1mAx
_cod_depositor_comments 'Adding full bibliography for 7719815--7719833.cif.'
_cod_original_sg_symbol_H-M 'P 21'
_cod_database_code 7719816
_shelx_shelxl_version_number 2019/3
_shelx_space_group_comment
;
The symmetry employed for this shelxl refinement is uniquely defined
by the following loop, which should always be used as a source of
symmetry information in preference to the above space-group names.
They are only intended as comments.
;

loop_
_space_group_symop_operation_xyz
'x, y, z'
'-x, y+1/2, -z'

loop_
_atom_site_label
_atom_site_type_symbol
_atom_site_fract_x
_atom_site_fract_y
_atom_site_fract_z
_atom_site_U_iso_or_equiv
_atom_site_adp_type
_atom_site_occupancy
_atom_site_site_symmetry_order
_atom_site_calc_flag
_atom_site_refinement_flags_posn
_atom_site_refinement_flags_adp
_atom_site_refinement_flags_occupancy
_atom_site_disorder_assembly
_atom_site_disorder_group
O1O O 0.2584(2) -0.3392(3) 0.20576(4) 0.0506(4) Uani 1 1 d . . . . .
C2O C 0.4721(3) -0.2164(4) 0.20083(5) 0.0397(4) Uani 1 1 d . . . . .
N3O N 0.5738(3) -0.2568(4) 0.16750(4) 0.0475(4) Uani 1 1 d . . . . .
C4O C 0.4038(3) -0.4234(4) 0.14050(5) 0.0475(4) Uani 1 1 d . . . . .
H4O H 0.489883 -0.577374 0.130388 0.057 Uiso 1 1 calc R U . . .
C5O C 0.2171(4) -0.5155(4) 0.17026(6) 0.0505(4) Uani 1 1 d . . . . .
H5OB H 0.053619 -0.497094 0.157417 0.061 Uiso 1 1 calc R U . . .
H5OA H 0.244238 -0.698980 0.178449 0.061 Uiso 1 1 calc R U . . .
C1B C 0.3080(3) -0.2545(4) 0.10391(5) 0.0456(4) Uani 1 1 d . . . . .
C2B C 0.4368(4) -0.2431(6) 0.06873(7) 0.0659(6) Uani 1 1 d . . . . .
H2B H 0.572531 -0.349872 0.067112 0.079 Uiso 1 1 calc R U . . .
C3B C 0.3660(6) -0.0753(8) 0.03608(8) 0.0843(9) Uani 1 1 d . . . . .
H3B H 0.454407 -0.069252 0.012715 0.101 Uiso 1 1 calc R U . . .
C4B C 0.1683(6) 0.0805(7) 0.03796(8) 0.0814(8) Uani 1 1 d . . . . .
H4B H 0.122420 0.194551 0.015995 0.098 Uiso 1 1 calc R U . . .
C5B C 0.0347(5) 0.0709(7) 0.07233(9) 0.0757(7) Uani 1 1 d . . . . .
H5B H -0.102311 0.176288 0.073412 0.091 Uiso 1 1 calc R U . . .
C6B C 0.1056(4) -0.0967(6) 0.10521(7) 0.0604(5) Uani 1 1 d . . . . .
H6B H 0.015785 -0.102889 0.128405 0.072 Uiso 1 1 calc R U . . .
C1 C 0.5560(3) -0.0292(4) 0.23411(5) 0.0383(4) Uani 1 1 d . . . . .
C2 C 0.4208(3) 0.0131(4) 0.26820(5) 0.0377(3) Uani 1 1 d . . . . .
H2 H 0.286371 -0.091906 0.271938 0.045 Uiso 1 1 calc R U . . .
C3 C 0.4878(3) 0.2134(4) 0.29667(5) 0.0385(3) Uani 1 1 d . . . . .
C4 C 0.6906(3) 0.3673(4) 0.29105(5) 0.0442(4) Uani 1 1 d . . . . .
H4 H 0.732673 0.504707 0.309532 0.053 Uiso 1 1 calc R U . . .
C5 C 0.8305(3) 0.3175(5) 0.25809(6) 0.0491(4) Uani 1 1 d . . . . .
H5 H 0.969837 0.416170 0.255170 0.059 Uiso 1 1 calc R U . . .
C6 C 0.7627(3) 0.1212(4) 0.22962(5) 0.0460(4) Uani 1 1 d . . . . .
H6 H 0.855526 0.089347 0.207312 0.055 Uiso 1 1 calc R U . . .
C7 C 0.3371(3) 0.2839(4) 0.33177(5) 0.0413(4) Uani 1 1 d . . . . .
O1 O 0.3158(3) 0.5147(3) 0.34262(5) 0.0621(4) Uani 1 1 d . . . . .
N1 N 0.2244(3) 0.0843(3) 0.34972(4) 0.0422(3) Uani 1 1 d . . . . .
H1N H 0.261(4) -0.078(6) 0.3446(7) 0.054(6) Uiso 1 1 d . . . . .
C8 C 0.0691(3) 0.1368(4) 0.38314(5) 0.0415(4) Uani 1 1 d . . . . .
H8 H -0.028921 0.293816 0.375576 0.050 Uiso 1 1 calc R U . . .
C9 C -0.0996(4) -0.0937(5) 0.38855(7) 0.0590(5) Uani 1 1 d . . . . .
H9A H -0.210894 -0.048508 0.408811 0.089 Uiso 1 1 calc R U . . .
H9B H -0.007280 -0.246545 0.397916 0.089 Uiso 1 1 calc R U . . .
H9C H -0.187996 -0.132620 0.362353 0.089 Uiso 1 1 calc R U . . .
C10 C 0.2204(4) 0.1952(5) 0.42355(6) 0.0537(5) Uani 1 1 d . . . . .
O2 O 0.4135(4) 0.1105(8) 0.43271(6) 0.1286(13) Uani 1 1 d . . . . .
O3 O 0.1012(4) 0.3463(5) 0.44819(5) 0.0860(7) Uani 1 1 d . . . . .
C11 C 0.2364(10) 0.4224(14) 0.48733(11) 0.147(2) Uani 1 1 d . . . . .
H11A H 0.151998 0.562040 0.500360 0.221 Uiso 1 1 calc R U . . .
H11B H 0.394534 0.483186 0.481674 0.221 Uiso 1 1 calc R U . . .
H11C H 0.251370 0.271822 0.505644 0.221 Uiso 1 1 calc R U . . .

loop_
_atom_site_aniso_label
_atom_site_aniso_U_11
_atom_site_aniso_U_22
_atom_site_aniso_U_33
_atom_site_aniso_U_23
_atom_site_aniso_U_13
_atom_site_aniso_U_12
O1O 0.0572(7) 0.0552(9) 0.0411(6) -0.0091(6) 0.0150(5) -0.0171(6)
C2O 0.0401(7) 0.0435(10) 0.0360(7) 0.0021(7) 0.0055(6) 0.0022(7)
N3O 0.0425(7) 0.0646(12) 0.0358(6) -0.0045(7) 0.0061(5) -0.0001(7)
C4O 0.0536(9) 0.0506(11) 0.0389(8) -0.0081(8) 0.0063(7) 0.0033(8)
C5O 0.0627(11) 0.0463(11) 0.0427(9) -0.0047(8) 0.0048(8) -0.0098(9)
C1B 0.0516(9) 0.0486(11) 0.0366(8) -0.0097(7) 0.0030(6) -0.0066(8)
C2B 0.0703(12) 0.0810(19) 0.0481(10) 0.0015(11) 0.0153(9) 0.0027(12)
C3B 0.106(2) 0.098(2) 0.0507(12) 0.0139(14) 0.0171(12) -0.0047(18)
C4B 0.1007(19) 0.080(2) 0.0600(13) 0.0186(14) -0.0144(13) -0.0118(17)
C5B 0.0714(14) 0.0723(18) 0.0812(16) 0.0056(14) -0.0086(12) 0.0090(13)
C6B 0.0624(12) 0.0639(15) 0.0552(11) -0.0021(10) 0.0061(9) 0.0045(11)
C1 0.0402(7) 0.0417(10) 0.0333(7) 0.0035(7) 0.0034(6) 0.0011(6)
C2 0.0417(7) 0.0372(9) 0.0348(7) 0.0020(6) 0.0061(6) -0.0010(7)
C3 0.0470(8) 0.0344(9) 0.0340(7) 0.0045(6) 0.0026(6) 0.0029(7)
C4 0.0513(9) 0.0387(10) 0.0416(8) 0.0008(7) -0.0025(7) -0.0038(8)
C5 0.0430(8) 0.0544(12) 0.0497(9) 0.0048(9) 0.0026(7) -0.0106(8)
C6 0.0423(8) 0.0552(12) 0.0414(8) 0.0030(8) 0.0079(6) -0.0026(8)
C7 0.0548(9) 0.0329(9) 0.0363(7) -0.0008(7) 0.0043(6) 0.0029(7)
O1 0.0899(11) 0.0316(7) 0.0684(9) -0.0068(6) 0.0286(8) 0.0014(7)
N1 0.0619(9) 0.0308(8) 0.0354(6) -0.0014(6) 0.0128(6) 0.0054(7)
C8 0.0537(9) 0.0367(9) 0.0347(7) -0.0021(7) 0.0076(6) 0.0095(7)
C9 0.0649(12) 0.0501(12) 0.0650(12) -0.0076(10) 0.0235(9) -0.0036(10)
C10 0.0585(10) 0.0644(13) 0.0387(8) -0.0049(8) 0.0075(7) 0.0069(10)
O2 0.0809(12) 0.236(4) 0.0649(10) -0.0443(17) -0.0158(9) 0.0650(18)
O3 0.1016(13) 0.1068(17) 0.0489(8) -0.0331(10) 0.0023(8) 0.0256(12)
C11 0.170(4) 0.198(6) 0.0696(19) -0.069(3) -0.014(2) 0.012(4)

loop_
_atom_type_symbol
_atom_type_description
_atom_type_scat_dispersion_real
_atom_type_scat_dispersion_imag
_atom_type_scat_source
C C 0.0181 0.0091 'International Tables Vol C Tables 4.2.6.8 and 6.1.1.4'
H H 0.0000 0.0000 'International Tables Vol C Tables 4.2.6.8 and 6.1.1.4'
N N 0.0311 0.0180 'International Tables Vol C Tables 4.2.6.8 and 6.1.1.4'
O O 0.0492 0.0322 'International Tables Vol C Tables 4.2.6.8 and 6.1.1.4'

loop_
_geom_angle_atom_site_label_1
_geom_angle_atom_site_label_2
_geom_angle_atom_site_label_3
_geom_angle
_geom_angle_site_symmetry_1
_geom_angle_site_symmetry_3
_geom_angle_publ_flag
C2O O1O C5O 105.76(13) . . ?
N3O C2O O1O 118.53(16) . . ?
N3O C2O C1 125.52(16) . . ?
O1O C2O C1 115.78(13) . . ?
C2O N3O C4O 106.26(14) . . ?
N3O C4O C1B 107.59(17) . . ?
N3O C4O C5O 103.52(14) . . ?
C1B C4O C5O 116.22(16) . . ?
O1O C5O C4O 103.50(15) . . ?
C6B C1B C2B 118.3(2) . . ?
C6B C1B C4O 122.46(16) . . ?
C2B C1B C4O 119.04(18) . . ?
C3B C2B C1B 120.8(2) . . ?
C4B C3B C2B 120.2(2) . . ?
C3B C4B C5B 120.3(3) . . ?
C4B C5B C6B 119.7(3) . . ?
C1B C6B C5B 120.7(2) . . ?
C6 C1 C2 119.85(16) . . ?
C6 C1 C2O 119.24(14) . . ?
C2 C1 C2O 120.72(15) . . ?
C3 C2 C1 119.75(15) . . ?
C4 C3 C2 119.65(15) . . ?
C4 C3 C7 118.11(16) . . ?
C2 C3 C7 122.06(15) . . ?
C5 C4 C3 120.45(17) . . ?
C6 C5 C4 119.86(17) . . ?
C5 C6 C1 120.34(16) . . ?
O1 C7 N1 122.19(17) . . ?
O1 C7 C3 120.81(17) . . ?
N1 C7 C3 116.98(16) . . ?
C7 N1 C8 120.42(15) . . ?
N1 C8 C9 110.75(15) . . ?
N1 C8 C10 110.39(14) . . ?
C9 C8 C10 110.83(17) . . ?
O2 C10 O3 123.7(2) . . ?
O2 C10 C8 125.3(2) . . ?
O3 C10 C8 111.00(17) . . ?
C10 O3 C11 115.0(3) . . ?

loop_
_geom_bond_atom_site_label_1
_geom_bond_atom_site_label_2
_geom_bond_distance
_geom_bond_site_symmetry_2
_geom_bond_publ_flag
O1O C2O 1.357(2) . ?
O1O C5O 1.451(2) . ?
C2O N3O 1.267(2) . ?
C2O C1 1.474(2) . ?
N3O C4O 1.489(2) . ?
C4O C1B 1.514(3) . ?
C4O C5O 1.537(3) . ?
C1B C6B 1.379(3) . ?
C1B C2B 1.387(3) . ?
C2B C3B 1.381(4) . ?
C3B C4B 1.354(5) . ?
C4B C5B 1.380(4) . ?
C5B C6B 1.385(4) . ?
C1 C6 1.391(2) . ?
C1 C2 1.393(2) . ?
C2 C3 1.393(2) . ?
C3 C4 1.390(3) . ?
C3 C7 1.500(2) . ?
C4 C5 1.386(3) . ?
C5 C6 1.379(3) . ?
C7 O1 1.223(2) . ?
C7 N1 1.339(2) . ?
N1 C8 1.454(2) . ?
C8 C9 1.511(3) . ?
C8 C10 1.518(2) . ?
C10 O2 1.168(3) . ?
C10 O3 1.315(3) . ?
O3 C11 1.463(4) . ?
